data_2101618
loop_
_publ_author_name
'Kirik, S. D.'
'Solovyov, L. A.'
'Blokhin, A. I.'
'Yakimov, I. S.'
'Blokhina, M. L.'

_publ_section_title
;
 Structures and isomerization in diamminedichloropalladium(II)
;
_journal_issue 6
_journal_name_full 'Acta Crystallographica Section B'
_journal_page_first 909
_journal_page_last 916
_journal_paper_doi 10.1107/S0108768196005988
_journal_volume 52
_journal_year 1996
_chemical_formula_iupac '[Pd Cl2 (N H3 )2]'
_chemical_formula_moiety '[Pd Cl2 (N H3 )2]'
_chemical_formula_sum 'Cl2 H6 N2 Pd'
_chemical_formula_weight 211.39
_chemical_name_systematic 'cis-diammine dichloro palladiun(II)'
_space_group_IT_number 1
_symmetry_cell_setting triclinic
_symmetry_space_group_name_Hall 'P 1'
_symmetry_space_group_name_H-M 'P 1'
_atom_type_scat_source 'DBW3.2S (Wiles & Young, 1981)'
_cell_angle_alpha 96.604(4)
_cell_angle_beta 97.290(4)
_cell_angle_gamma 104.691(2)
_cell_formula_units_Z 1
_cell_length_a 6.3121(2)
_cell_length_b 6.4984(2)
_cell_length_c 3.38860(10)
_cell_measurement_reflns_used 40
_cell_measurement_temperature 293
_cell_measurement_theta_max 70
_cell_measurement_theta_min 13
_cell_volume 131.786(7)
_diffrn_measurement_device DRON-4
_diffrn_measurement_method \q--2\q
_diffrn_radiation_type 'Cu K\a'
_diffrn_radiation_wavelength 1.5418
_diffrn_reflns_number 120
_exptl_absorpt_coefficient_mu 36.445
_exptl_crystal_density_diffrn 2.6632
_exptl_crystal_density_meas ?
_refine_ls_goodness_of_fit_obs 1.58
_refine_ls_hydrogen_treatment noref
_refine_ls_number_parameters 26
_refine_ls_number_reflns 120
_refine_ls_R_factor_obs 0.097
_refine_ls_weighting_details 'w = 1/Y'
_refine_ls_weighting_scheme calc
_refine_ls_wR_factor_obs 0.083
_cod_data_source_file ab0347.cif
_cod_data_source_block cis
_cod_depositor_comments
;
The following automatic conversions were performed:

'_refine_ls_weighting_scheme' value '1/Y' was changed to 'calc'. New
tag '_refine_ls_weighting_details' was created. The value of the new
tag was set to 'w = 1/Y'.

Automatic conversion script
Id: cif_fix_values 3143 2015-03-26 13:38:13Z robertas 
;
_cod_original_cell_volume 131.78
_cod_original_formula_sum 'H6 Cl2 N2 Pd'
_cod_database_code 2101618

loop_
_symmetry_equiv_pos_as_xyz
x,y,z

loop_
_atom_site_label
_atom_site_fract_x
_atom_site_fract_y
_atom_site_fract_z
_atom_site_U_iso_or_equiv
_atom_site_type_symbol
_atom_site_attached_hydrogens
Pd 0.0 0.0 0.0 1.36(7) Pd 0
Cl(1) 0.270(2) 0.312(2) 0.157(5) 1.2(3) Cl 0
Cl(2) 0.238(2) -0.214(2) -0.015(5) 1.2(3) Cl 0
N(1) -0.254(6) -0.267(4) -0.100(10) 2.0 N 3
N(2) -0.253(5) 0.159(5) 0.070(10) 2.0 N 3

loop_
_geom_angle_atom_site_label_1
_geom_angle_atom_site_label_2
_geom_angle_atom_site_label_3
_geom_angle
_geom_angle_publ_flag
Cl(1) Pd Cl(2) 94.4(7) yes
N(1) Pd N(2) 85(2) yes
N(1) Pd Cl(2) 88.0(10) yes
N(2) Pd Cl(1) 92.0(10) yes

loop_
_geom_bond_atom_site_label_1
_geom_bond_atom_site_label_2
_geom_bond_site_symmetry_2
_geom_bond_distance
_geom_bond_publ_flag
Pd Cl(1) . 2.26(2) yes
Pd Cl(2) . 2.29(2) yes
Pd N(1) . 1.99(4) yes
Pd N(2) . 2.13(4) yes
Cl(2) N(1) 1_655 3.37(5) yes
Cl(2) N(2) 1_655 3.47(5) yes
